data_2018816
loop_
_publ_author_name
'Tarahhomi, Atekeh'
'Pourayoubi, Mehrdad'
'Fejfarov\'a, Karla'
'Du\<sek, Michal'

_publ_section_title
;
 A novel amido--pyrophosphate Mn^II^ chelate complex with the synthetic
 ligand O{P(O)[NHC(CH~3~)~3~]~2~}~2~ (<i>L</i>):
 [Mn(<i>L</i>)~2~{OC(H)N(CH~3~)~2~}~2~]Cl~2~&#x00B7;2H~2~O
;
_journal_coeditor_code FA3292
_journal_issue 3
_journal_name_full 'Acta Crystallographica Section C'
_journal_page_first 225
_journal_page_last 228
_journal_paper_doi 10.1107/S0108270113000814
_journal_volume 69
_journal_year 2013
_chemical_formula_iupac '[Mn (C16 H40 N4 O3 P2)2 (C3 H7 N O)2] Cl2, 2H2 O'
_chemical_formula_moiety 'C38 H94 Mn N10 O8 P4 2+, 2(Cl -), 2(H2 O)'
_chemical_formula_sum 'C38 H98 Cl2 Mn N10 O10 P4'
_chemical_formula_weight 1105
_chemical_name_systematic
;<i>trans</i>-Bis(dimethylformamide-\k<i>O</i>)bis[<i>N</i>,<i>N</i>'-<i>N</i>'',<i>N</i>'''-tetra-<i>tert</i>-butyloxybis(phosphonic
diamide-\k<i>O</i>)]manganese(II) dichloride dihydrate
;
_space_group_IT_number 2
_symmetry_cell_setting triclinic
_symmetry_space_group_name_Hall '-P 1'
_symmetry_space_group_name_H-M 'P -1'
_cell_angle_alpha 63.131(2)
_cell_angle_beta 68.173(2)
_cell_angle_gamma 83.141(2)
_cell_formula_units_Z 1
_cell_length_a 10.9780(3)
_cell_length_b 12.7452(3)
_cell_length_c 12.7755(3)
_cell_measurement_reflns_used 22455
_cell_measurement_temperature 120.3
_cell_measurement_theta_max 67.04
_cell_measurement_theta_min 3.89
_cell_volume 1477.67(7)
_computing_cell_refinement 'CrysAlis PRO (Agilent, 2010)'
_computing_data_collection 'CrysAlis PRO (Agilent, 2010)'
_computing_data_reduction 'CrysAlis PRO (Agilent, 2010)'
_computing_molecular_graphics 'DIAMOND (Brandenburg & Putz, 2005)'
_computing_publication_material
;
JANA2006 (Pet\<r\'i\<cek <i>et al.</i>, 2006), enCIFer (Allen, <i>et
al.</i>, 2004)
and PLATON (Spek, 2009)
;
_computing_structure_refinement 'JANA2006 (Pet\<r\'i\<cek <i>et al.</i>, 2006)'
_computing_structure_solution 'SIR2002 (Burla <i>et al.</i>, 2003)'
_diffrn_ambient_temperature 120
_diffrn_detector_area_resol_mean 10.3784
_diffrn_measured_fraction_theta_full 0.99
_diffrn_measured_fraction_theta_max 0.99
_diffrn_measurement_device 'four-circle diffractometer'
_diffrn_measurement_device_type 'Agilent Xcalibur Gemini diffractometer with Atlas CCD area detector'
_diffrn_measurement_method 'Rotation method data acquisition using \w scans'
_diffrn_radiation_monochromator mirror
_diffrn_radiation_source 'Enhance Ultra (Cu) X-ray Source'
_diffrn_radiation_type 'Cu K\a'
_diffrn_radiation_wavelength 1.5418
_diffrn_reflns_av_R_equivalents 0.0253
_diffrn_reflns_av_sigmaI/netI 0.0111
_diffrn_reflns_limit_h_max 13
_diffrn_reflns_limit_h_min -13
_diffrn_reflns_limit_k_max 15
_diffrn_reflns_limit_k_min -15
_diffrn_reflns_limit_l_max 15
_diffrn_reflns_limit_l_min -15
_diffrn_reflns_number 34111
_diffrn_reflns_reduction_process
;
Integration of the CCD images was done by the program <i>CrysAlis PRO</i>
(Agilent, 2010). The same program was used for indexing of the crystal shape
and absorption correction.
;
_diffrn_reflns_theta_full 67.15
_diffrn_reflns_theta_max 67.15
_diffrn_reflns_theta_min 3.89
_diffrn_standards_number 0
_exptl_absorpt_coefficient_mu 4.118
_exptl_absorpt_correction_T_max 1
_exptl_absorpt_correction_T_min 0.4
_exptl_absorpt_correction_type multi-scan
_exptl_absorpt_process_details '(CrysAlis PRO; Agilent, 2010)'
_exptl_crystal_colour colourless
_exptl_crystal_density_diffrn 1.2413
_exptl_crystal_density_method 'not measured'
_exptl_crystal_description prism
_exptl_crystal_F_000 595
_exptl_crystal_size_max 0.313
_exptl_crystal_size_mid 0.208
_exptl_crystal_size_min 0.139
_refine_diff_density_max 0.29
_refine_diff_density_min -0.19
_refine_ls_extinction_method none
_refine_ls_goodness_of_fit_ref 1.71
_refine_ls_hydrogen_treatment mixed
_refine_ls_number_constraints 178
_refine_ls_number_parameters 313
_refine_ls_number_reflns 5236
_refine_ls_number_restraints 6
_refine_ls_R_factor_all 0.0278
_refine_ls_R_factor_gt 0.0270
_refine_ls_shift/su_max 0.0007
_refine_ls_shift/su_mean 0.0001
_refine_ls_structure_factor_coef Fsqd
_refine_ls_weighting_details 'w = 1/(\s^2^(I)+0.0016I^2^)'
_refine_ls_weighting_scheme sigma
_refine_ls_wR_factor_gt 0.0849
_refine_ls_wR_factor_ref 0.0856
_reflns_number_gt 5047
_reflns_number_total 5236
_reflns_threshold_expression I>2\s(I)
_cod_data_source_file fa3292.cif
_cod_data_source_block I
_cod_original_formula_sum 'C38 H98 Cl2 Mn1 N10 O10 P4'
_cod_database_code 2018816
_cod_database_fobs_code 2018816

loop_
_symmetry_equiv_pos_site_id
_symmetry_equiv_pos_as_xyz
1 x,y,z
2 -x,-y,-z

loop_
_atom_site_type_symbol
_atom_site_label
_atom_site_fract_x
_atom_site_fract_y
_atom_site_fract_z
_atom_site_U_iso_or_equiv
_atom_site_adp_type
_atom_site_calc_flag
_atom_site_refinement_flags
_atom_site_occupancy
_atom_site_symmetry_multiplicity
Mn Mn1 0 0 0.5 0.01406(14) Uani d . 1 2
Cl Cl3 -0.05750(4) 0.60632(3) 0.12953(3) 0.02734(17) Uani d . 1 1
P P1 0.15121(3) 0.22242(3) 0.21148(3) 0.01501(16) Uani d . 1 1
P P2 -0.13996(3) 0.22446(3) 0.32386(3) 0.01521(16) Uani d . 1 1
O O1 0.14859(9) 0.11383(8) 0.32508(9) 0.0179(4) Uani d . 1 1
O O2 0.00683(9) 0.27075(8) 0.22353(9) 0.0184(4) Uani d . 1 1
O O3 -0.14244(9) 0.10609(8) 0.42604(9) 0.0189(4) Uani d . 1 1
O O4 0.01874(10) 0.11446(9) 0.58018(10) 0.0232(5) Uani d . 1 1
O O5 0.19480(11) 0.52830(10) -0.03968(11) 0.0281(5) Uani d . 1 1
N N1 0.18812(11) 0.20774(10) 0.08315(11) 0.0175(5) Uani d . 1 1
N N2 0.24943(12) 0.32713(11) 0.18038(11) 0.0192(5) Uani d . 1 1
N N3 -0.23336(11) 0.22640(11) 0.24976(11) 0.0191(5) Uani d . 1 1
N N4 -0.17621(11) 0.33175(10) 0.36368(11) 0.0193(5) Uani d . 1 1
N N5 -0.04955(14) 0.19954(12) 0.71258(12) 0.0284(6) Uani d . 1 1
C C1 0.31684(14) 0.17805(13) 0.01130(13) 0.0213(6) Uani d . 1 1
C C2 0.40984(17) 0.28773(16) -0.07706(17) 0.0379(8) Uani d . 1 1
C C3 0.28792(18) 0.12668(18) -0.06488(18) 0.0395(9) Uani d . 1 1
C C4 0.38036(15) 0.08784(14) 0.09991(15) 0.0277(7) Uani d . 1 1
C C5 0.26973(14) 0.36444(13) 0.26833(13) 0.0211(6) Uani d . 1 1
C C6 0.37160(17) 0.46815(15) 0.18549(16) 0.0321(8) Uani d . 1 1
C C7 0.14121(15) 0.40380(14) 0.33907(15) 0.0261(7) Uani d . 1 1
C C8 0.32208(15) 0.26422(14) 0.36036(14) 0.0253(7) Uani d . 1 1
C C9 -0.25505(14) 0.13216(13) 0.21864(14) 0.0219(6) Uani d . 1 1
C C10 -0.32477(15) 0.18935(15) 0.12432(15) 0.0286(7) Uani d . 1 1
C C11 -0.34230(18) 0.03219(15) 0.33743(16) 0.0352(8) Uani d . 1 1
C C12 -0.12470(15) 0.08829(15) 0.15808(16) 0.0274(7) Uani d . 1 1
C C13 -0.30457(14) 0.34725(14) 0.44969(14) 0.0248(7) Uani d . 1 1
C C14 -0.38653(17) 0.42674(17) 0.37363(18) 0.0363(8) Uani d . 1 1
C C15 -0.27235(18) 0.40683(17) 0.51746(17) 0.0364(9) Uani d . 1 1
C C16 -0.37995(16) 0.22940(16) 0.54432(16) 0.0355(8) Uani d . 1 1
C C17 -0.06868(15) 0.13880(13) 0.65793(14) 0.0238(7) Uani d . 1 1
C C18 0.0814(2) 0.24002(19) 0.6854(2) 0.0473(10) Uani d . 1 1
C C19 -0.1570(2) 0.22430(18) 0.80495(19) 0.0484(10) Uani d . 1 1
H H2A 0.488311 0.26815 -0.129321 0.0569 Uiso calc R 1 1
H H2B 0.36752 0.347366 -0.128895 0.0569 Uiso calc R 1 1
H H2C 0.432214 0.316671 -0.028567 0.0569 Uiso calc R 1 1
H H3A 0.368463 0.105416 -0.112937 0.0592 Uiso calc R 1 1
H H3B 0.22902 0.057981 -0.008867 0.0592 Uiso calc R 1 1
H H3C 0.2481 0.184341 -0.120738 0.0592 Uiso calc R 1 1
H H4A 0.461604 0.067333 0.05198 0.0416 Uiso calc R 1 1
H H4B 0.397316 0.120597 0.14798 0.0416 Uiso calc R 1 1
H H4C 0.322276 0.01858 0.155743 0.0416 Uiso calc R 1 1
H H6A 0.385766 0.498688 0.236591 0.0482 Uiso calc R 1 1
H H6B 0.452763 0.442253 0.143864 0.0482 Uiso calc R 1 1
H H6C 0.340398 0.528771 0.123867 0.0482 Uiso calc R 1 1
H H7A 0.157275 0.432039 0.391122 0.0392 Uiso calc R 1 1
H H7B 0.108467 0.465751 0.279691 0.0392 Uiso calc R 1 1
H H7C 0.077417 0.338249 0.390679 0.0392 Uiso calc R 1 1
H H8A 0.339889 0.290589 0.413016 0.038 Uiso calc R 1 1
H H8B 0.257756 0.199071 0.411538 0.038 Uiso calc R 1 1
H H8C 0.401619 0.239759 0.314599 0.038 Uiso calc R 1 1
H H10A -0.343278 0.131914 0.102227 0.0428 Uiso calc R 1 1
H H10B -0.405588 0.218992 0.161165 0.0428 Uiso calc R 1 1
H H10C -0.269325 0.253122 0.050206 0.0428 Uiso calc R 1 1
H H11A -0.359428 -0.027348 0.317421 0.0528 Uiso calc R 1 1
H H11B -0.298809 -0.001227 0.397231 0.0528 Uiso calc R 1 1
H H11C -0.423827 0.061947 0.372731 0.0528 Uiso calc R 1 1
H H12A -0.141555 0.027264 0.139975 0.041 Uiso calc R 1 1
H H12B -0.073216 0.152435 0.081462 0.041 Uiso calc R 1 1
H H12C -0.077442 0.057613 0.214778 0.041 Uiso calc R 1 1
H H14A -0.468652 0.437609 0.429426 0.0544 Uiso calc R 1 1
H H14B -0.339671 0.501777 0.315691 0.0544 Uiso calc R 1 1
H H14C -0.402889 0.390913 0.327869 0.0544 Uiso calc R 1 1
H H15A -0.352318 0.417646 0.57571 0.0546 Uiso calc R 1 1
H H15B -0.217399 0.358205 0.562199 0.0546 Uiso calc R 1 1
H H15C -0.227087 0.482052 0.457009 0.0546 Uiso calc R 1 1
H H16A -0.458962 0.241474 0.602587 0.0533 Uiso calc R 1 1
H H16B -0.402141 0.194102 0.500904 0.0533 Uiso calc R 1 1
H H16C -0.326334 0.178253 0.589195 0.0533 Uiso calc R 1 1
H H17 -0.157169 0.112136 0.68098 0.0285 Uiso calc R 1 1
H H18A 0.089579 0.229913 0.761625 0.071 Uiso calc R 1 1
H H18B 0.145029 0.195103 0.650148 0.071 Uiso calc R 1 1
H H18C 0.096524 0.321874 0.626386 0.071 Uiso calc R 1 1
H H19A -0.158804 0.307853 0.778015 0.0727 Uiso calc R 1 1
H H19B -0.238565 0.19491 0.813704 0.0727 Uiso calc R 1 1
H H19C -0.145012 0.18655 0.884372 0.0727 Uiso calc R 1 1
H H1N 0.1430(15) 0.2450(13) 0.0368(14) 0.021 Uiso d D 1 1
H H2N 0.2521(17) 0.3861(11) 0.1105(11) 0.0231 Uiso d D 1 1
H H3N -0.2348(17) 0.2942(10) 0.1913(13) 0.023 Uiso d D 1 1
H H4N -0.1290(15) 0.3968(10) 0.3108(13) 0.0232 Uiso d D 1 1
H H5O 0.1610(19) 0.4923(16) -0.0632(19) 0.0421 Uiso d D 1 1
H H5P 0.1242(14) 0.5424(19) 0.0081(17) 0.0421 Uiso d D 1 1

loop_
_atom_site_aniso_label
_atom_site_aniso_U_11
_atom_site_aniso_U_22
_atom_site_aniso_U_33
_atom_site_aniso_U_12
_atom_site_aniso_U_13
_atom_site_aniso_U_23
_atom_site_aniso_type_symbol
Mn1 0.01810(16) 0.01246(16) 0.01237(16) 0.00084(11) -0.00539(12) -0.00615(13) Mn
Cl3 0.0359(2) 0.0236(2) 0.0267(2) 0.00375(15) -0.01539(16) -0.01184(16) Cl
P1 0.01486(17) 0.01498(19) 0.01430(19) 0.00015(13) -0.00446(13) -0.00618(15) P
P2 0.01485(17) 0.01630(19) 0.01460(18) 0.00184(13) -0.00496(14) -0.00741(15) P
O1 0.0177(4) 0.0171(5) 0.0155(5) 0.0009(4) -0.0055(4) -0.0048(4) O
O2 0.0164(5) 0.0173(5) 0.0164(5) 0.0024(4) -0.0039(4) -0.0051(4) O
O3 0.0179(4) 0.0184(5) 0.0177(5) 0.0015(4) -0.0060(4) -0.0062(4) O
O4 0.0292(5) 0.0231(5) 0.0214(5) -0.0012(4) -0.0065(4) -0.0145(5) O
O5 0.0351(6) 0.0247(6) 0.0268(6) 0.0018(5) -0.0133(5) -0.0116(5) O
N1 0.0167(5) 0.0198(6) 0.0165(6) 0.0032(4) -0.0068(5) -0.0082(5) N
N2 0.0231(6) 0.0177(6) 0.0160(6) -0.0026(5) -0.0068(5) -0.0061(5) N
N3 0.0216(6) 0.0195(6) 0.0183(6) 0.0024(5) -0.0093(5) -0.0086(5) N
N4 0.0175(6) 0.0198(6) 0.0207(6) 0.0020(5) -0.0045(5) -0.0110(5) N
N5 0.0412(8) 0.0237(7) 0.0226(7) 0.0012(6) -0.0082(6) -0.0146(6) N
C1 0.0206(7) 0.0244(8) 0.0206(7) 0.0043(6) -0.0051(6) -0.0140(6) C
C2 0.0268(8) 0.0334(9) 0.0324(9) -0.0010(7) 0.0056(7) -0.0094(8) C
C3 0.0393(9) 0.0586(12) 0.0449(11) 0.0178(8) -0.0211(8) -0.0417(10) C
C4 0.0232(7) 0.0307(8) 0.0309(8) 0.0089(6) -0.0104(7) -0.0162(7) C
C5 0.0229(7) 0.0226(7) 0.0216(7) -0.0018(6) -0.0091(6) -0.0113(6) C
C6 0.0364(9) 0.0309(9) 0.0292(9) -0.0122(7) -0.0121(7) -0.0098(7) C
C7 0.0288(8) 0.0272(8) 0.0307(8) 0.0053(6) -0.0129(7) -0.0188(7) C
C8 0.0246(7) 0.0308(8) 0.0236(8) 0.0023(6) -0.0115(6) -0.0124(7) C
C9 0.0211(7) 0.0253(8) 0.0236(8) -0.0008(6) -0.0076(6) -0.0140(7) C
C10 0.0246(7) 0.0409(9) 0.0296(8) 0.0043(7) -0.0126(7) -0.0216(8) C
C11 0.0421(9) 0.0315(9) 0.0296(9) -0.0128(7) -0.0076(8) -0.0121(8) C
C12 0.0269(8) 0.0310(8) 0.0349(9) 0.0068(6) -0.0137(7) -0.0225(7) C
C13 0.0227(7) 0.0303(8) 0.0248(8) 0.0086(6) -0.0061(6) -0.0184(7) C
C14 0.0283(8) 0.0473(11) 0.0403(10) 0.0178(8) -0.0159(7) -0.0260(9) C
C15 0.0407(9) 0.0435(10) 0.0380(10) 0.0108(8) -0.0146(8) -0.0301(9) C
C16 0.0287(8) 0.0400(10) 0.0286(9) 0.0007(7) 0.0025(7) -0.0174(8) C
C17 0.0276(8) 0.0197(7) 0.0233(8) 0.0010(6) -0.0082(6) -0.0095(6) C
C18 0.0541(12) 0.0545(13) 0.0495(12) -0.0099(9) -0.0152(10) -0.0359(11) C
C19 0.0592(12) 0.0476(12) 0.0403(11) 0.0046(9) -0.0033(9) -0.0327(10) C

loop_
_atom_type_symbol
_atom_type_scat_dispersion_real
_atom_type_scat_dispersion_imag
_atom_type_scat_source
C 0.0181 0.0091 'International Tables Vol C tables 4.2.6.8 and 6.1.1.1'
H 0.0000 0.0000 'International Tables Vol C tables 4.2.6.8 and 6.1.1.1'
Cl 0.3639 0.7018 'International Tables Vol C tables 4.2.6.8 and 6.1.1.1'
Mn -0.5299 2.8052 'International Tables Vol C tables 4.2.6.8 and 6.1.1.1'
N 0.0311 0.0180 'International Tables Vol C tables 4.2.6.8 and 6.1.1.1'
O 0.0492 0.0322 'International Tables Vol C tables 4.2.6.8 and 6.1.1.1'
P 0.2955 0.4335 'International Tables Vol C tables 4.2.6.8 and 6.1.1.1'

loop_
_geom_angle_atom_site_label_1
_geom_angle_atom_site_label_2
_geom_angle_atom_site_label_3
_geom_angle_site_symmetry_1
_geom_angle_site_symmetry_3
_geom_angle
_geom_angle_publ_flag
O1 Mn1 O1 . 2_556 180 ?
O1 Mn1 O3 . . 86.84(3) yes
O1 Mn1 O3 . 2_556 93.16(3) yes
O1 Mn1 O4 . . 88.41(4) yes
O1 Mn1 O4 . 2_556 91.59(4) yes
O1 Mn1 O3 2_556 . 93.16(3) ?
O1 Mn1 O3 2_556 2_556 86.84(3) ?
O1 Mn1 O4 2_556 . 91.59(4) ?
O1 Mn1 O4 2_556 2_556 88.41(4) ?
O3 Mn1 O3 . 2_556 180 ?
O3 Mn1 O4 . . 92.70(5) yes
O3 Mn1 O4 . 2_556 87.30(5) yes
O3 Mn1 O4 2_556 . 87.30(5) ?
O3 Mn1 O4 2_556 2_556 92.70(5) ?
O4 Mn1 O4 . 2_556 180 ?
O1 P1 N1 . . 116.10(7) yes
O1 P1 N2 . . 112.68(7) yes
N1 P1 N2 . . 107.42(7) yes
O3 P2 N3 . . 111.71(7) yes
O3 P2 N4 . . 116.20(7) yes
N3 P2 N4 . . 108.59(7) yes
Mn1 O1 P1 . . 136.46(6) yes
Mn1 O3 P2 . . 135.47(6) yes
Mn1 O4 C17 . . 127.17(12) yes
P1 O2 P2 . . 135.55(6) yes
H5O O5 H5P . . 98(2) ?
P1 N1 C1 . . 127.04(12) ?
P1 N1 H1N . . 116.8(12) ?
C1 N1 H1N . . 111.8(10) ?
P1 N2 C5 . . 129.16(8) ?
P1 N2 H2N . . 109.0(13) ?
C5 N2 H2N . . 112.3(12) ?
P2 N3 C9 . . 127.64(10) ?
P2 N3 H3N . . 113.5(14) ?
C9 N3 H3N . . 110.2(13) ?
P2 N4 C13 . . 126.80(11) ?
P2 N4 H4N . . 115.3(11) ?
N1 C1 C2 . . 110.99(13) ?
N1 C1 C3 . . 106.17(14) ?
N1 C1 C4 . . 110.66(12) ?
C2 C1 C3 . . 109.83(14) ?
C2 C1 C4 . . 109.09(14) ?
C3 C1 C4 . . 110.07(15) ?
C1 C2 H2A . . 109.4712 ?
C1 C2 H2B . . 109.4712 ?
C1 C2 H2C . . 109.4707 ?
H2A C2 H2B . . 109.4709 ?
H2A C2 H2C . . 109.4716 ?
H2B C2 H2C . . 109.4717 ?
C1 C3 H3A . . 109.4714 ?
C1 C3 H3B . . 109.4713 ?
C1 C3 H3C . . 109.4707 ?
H3A C3 H3B . . 109.4718 ?
H3A C3 H3C . . 109.4707 ?
H3B C3 H3C . . 109.4715 ?
C1 C4 H4A . . 109.471 ?
C1 C4 H4B . . 109.471 ?
C1 C4 H4C . . 109.4714 ?
H4A C4 H4B . . 109.472 ?
H4A C4 H4C . . 109.4713 ?
H4B C4 H4C . . 109.4706 ?
N2 C5 C6 . . 105.54(13) ?
N2 C5 C7 . . 110.63(14) ?
N2 C5 C8 . . 110.12(14) ?
C6 C5 C7 . . 109.90(14) ?
C6 C5 C8 . . 110.01(14) ?
C7 C5 C8 . . 110.53(12) ?
C5 C6 H6A . . 109.4715 ?
C5 C6 H6B . . 109.4711 ?
C5 C6 H6C . . 109.4714 ?
H6A C6 H6B . . 109.4707 ?
H6A C6 H6C . . 109.4712 ?
H6B C6 H6C . . 109.4714 ?
C5 C7 H7A . . 109.4712 ?
C5 C7 H7B . . 109.4711 ?
C5 C7 H7C . . 109.4718 ?
H7A C7 H7B . . 109.471 ?
H7A C7 H7C . . 109.4714 ?
H7B C7 H7C . . 109.4708 ?
C5 C8 H8A . . 109.4716 ?
C5 C8 H8B . . 109.4711 ?
C5 C8 H8C . . 109.471 ?
H8A C8 H8B . . 109.472 ?
H8A C8 H8C . . 109.471 ?
H8B C8 H8C . . 109.4706 ?
N3 C9 C10 . . 105.74(13) ?
N3 C9 C11 . . 109.08(15) ?
N3 C9 C12 . . 111.24(14) ?
C10 C9 C11 . . 110.20(14) ?
C10 C9 C12 . . 109.19(15) ?
C11 C9 C12 . . 111.25(13) ?
C9 C10 H10A . . 109.4713 ?
C9 C10 H10B . . 109.4715 ?
C9 C10 H10C . . 109.4714 ?
H10A C10 H10B . . 109.4707 ?
H10A C10 H10C . . 109.4707 ?
H10B C10 H10C . . 109.4717 ?
C9 C11 H11A . . 109.4709 ?
C9 C11 H11B . . 109.4717 ?
C9 C11 H11C . . 109.4716 ?
H11A C11 H11B . . 109.4714 ?
H11A C11 H11C . . 109.4704 ?
H11B C11 H11C . . 109.4712 ?
C9 C12 H12A . . 109.4717 ?
C9 C12 H12B . . 109.4718 ?
C9 C12 H12C . . 109.4713 ?
H12A C12 H12B . . 109.4712 ?
H12A C12 H12C . . 109.4699 ?
H12B C12 H12C . . 109.4713 ?
N4 C13 C14 . . 109.77(13) ?
N4 C13 C15 . . 106.05(14) ?
N4 C13 C16 . . 111.30(14) ?
C14 C13 C15 . . 109.65(16) ?
C14 C13 C16 . . 109.74(15) ?
C15 C13 C16 . . 110.26(15) ?
C13 C14 H14A . . 109.4716 ?
C13 C14 H14B . . 109.4709 ?
C13 C14 H14C . . 109.471 ?
H14A C14 H14B . . 109.4709 ?
H14A C14 H14C . . 109.4711 ?
H14B C14 H14C . . 109.4718 ?
C13 C15 H15A . . 109.4711 ?
C13 C15 H15B . . 109.4712 ?
C13 C15 H15C . . 109.4708 ?
H15A C15 H15B . . 109.4715 ?
H15A C15 H15C . . 109.4718 ?
H15B C15 H15C . . 109.471 ?
C13 C16 H16A . . 109.4715 ?
C13 C16 H16B . . 109.4708 ?
C13 C16 H16C . . 109.4718 ?
H16A C16 H16B . . 109.4711 ?
H16A C16 H16C . . 109.4711 ?
H16B C16 H16C . . 109.4711 ?
O4 C17 N5 . . 124.59(16) ?
O4 C17 H17 . . 117.7053 ?
N5 C17 H17 . . 117.7035 ?
N5 C18 H18A . . 109.4716 ?
N5 C18 H18B . . 109.4705 ?
N5 C18 H18C . . 109.4715 ?
H18A C18 H18B . . 109.471 ?
H18A C18 H18C . . 109.472 ?
H18B C18 H18C . . 109.4707 ?
N5 C19 H19A . . 109.4713 ?
N5 C19 H19B . . 109.4701 ?
N5 C19 H19C . . 109.4716 ?
H19A C19 H19B . . 109.4714 ?
H19A C19 H19C . . 109.4721 ?
H19B C19 H19C . . 109.4709 ?

loop_
_geom_bond_atom_site_label_1
_geom_bond_atom_site_label_2
_geom_bond_site_symmetry_2
_geom_bond_distance
_geom_bond_publ_flag
Mn1 O1 . 2.1642(8) yes
Mn1 O1 2_556 2.1642(8) ?
Mn1 O3 . 2.1459(10) yes
Mn1 O3 2_556 2.1459(10) ?
Mn1 O4 . 2.1906(15) yes
Mn1 O4 2_556 2.1906(15) ?
P1 O1 . 1.4783(9) yes
P1 O2 . 1.6082(10) yes
P1 N1 . 1.6287(16) yes
P1 N2 . 1.6271(15) yes
P2 O2 . 1.6110(8) yes
P2 O3 . 1.4779(9) yes
P2 N3 . 1.6256(17) yes
P2 N4 . 1.6235(16) yes
O4 C17 . 1.2258(19) ?
O5 H5O . 0.83(3) ?
O5 H5P . 0.848(17) ?
N1 C1 . 1.4847(18) ?
N1 H1N . 0.854(17) ?
N2 C5 . 1.494(3) ?
N2 H2N . 0.862(12) ?
N3 C9 . 1.493(3) ?
N3 H3N . 0.853(11) ?
N4 C13 . 1.4867(18) ?
N4 H4N . 0.865(12) ?
N5 C17 . 1.329(3) ?
N5 C18 . 1.449(3) ?
N5 C19 . 1.448(3) ?
C1 C2 . 1.526(2) ?
C1 C3 . 1.527(4) ?
C1 C4 . 1.519(2) ?
C2 H2A . 0.96 ?
C2 H2B . 0.96 ?
C2 H2C . 0.96 ?
C3 H3A . 0.96 ?
C3 H3B . 0.96 ?
C3 H3C . 0.96 ?
C4 H4A . 0.96 ?
C4 H4B . 0.96 ?
C4 H4C . 0.96 ?
C5 C6 . 1.525(2) ?
C5 C7 . 1.534(2) ?
C5 C8 . 1.521(2) ?
C6 H6A . 0.96 ?
C6 H6B . 0.96 ?
C6 H6C . 0.96 ?
C7 H7A . 0.96 ?
C7 H7B . 0.96 ?
C7 H7C . 0.96 ?
C8 H8A . 0.96 ?
C8 H8B . 0.96 ?
C8 H8C . 0.96 ?
C9 C10 . 1.526(3) ?
C9 C11 . 1.5189(18) ?
C9 C12 . 1.528(2) ?
C10 H10A . 0.96 ?
C10 H10B . 0.96 ?
C10 H10C . 0.96 ?
C11 H11A . 0.96 ?
C11 H11B . 0.96 ?
C11 H11C . 0.96 ?
C12 H12A . 0.96 ?
C12 H12B . 0.96 ?
C12 H12C . 0.96 ?
C13 C14 . 1.524(3) ?
C13 C15 . 1.529(4) ?
C13 C16 . 1.521(2) ?
C14 H14A . 0.96 ?
C14 H14B . 0.96 ?
C14 H14C . 0.96 ?
C15 H15A . 0.96 ?
C15 H15B . 0.96 ?
C15 H15C . 0.96 ?
C16 H16A . 0.96 ?
C16 H16B . 0.96 ?
C16 H16C . 0.96 ?
C17 H17 . 0.96 ?
C18 H18A . 0.96 ?
C18 H18B . 0.96 ?
C18 H18C . 0.96 ?
C19 H19A . 0.96 ?
C19 H19B . 0.96 ?
C19 H19C . 0.96 ?

loop_
_geom_hbond_atom_site_label_D
_geom_hbond_atom_site_label_H
_geom_hbond_atom_site_label_A
_geom_hbond_site_symmetry_A
_geom_hbond_distance_DH
_geom_hbond_distance_HA
_geom_hbond_distance_DA
_geom_hbond_angle_DHA
_geom_hbond_publ_flag
N1 H1N Cl3 2_565 0.854(17) 2.531(16) 3.3644(13) 165.5(14) yes
N2 H2N O5 . 0.862(12) 2.200(14) 3.0346(16) 162.9(16) yes
N3 H3N O5 2_565 0.853(11) 2.170(10) 3.0072(14) 167.3(18) yes
N4 H4N Cl3 . 0.865(12) 2.583(10) 3.4090(11) 160.2(16) yes
O5 H5O Cl3 2_565 0.83(3) 2.37(3) 3.1965(17) 177.9(18) yes
O5 H5P Cl3 . 0.848(17) 2.346(19) 3.1885(12) 172(2) yes

loop_
_geom_torsion_atom_site_label_1
_geom_torsion_atom_site_label_2
_geom_torsion_atom_site_label_3
_geom_torsion_atom_site_label_4
_geom_torsion_site_symmetry_1
_geom_torsion
_geom_torsion_publ_flag
O3 Mn1 O1 P1 . 5.26(10) ?
O4 Mn1 O1 P1 . -87.53(10) ?
O3 Mn1 O1 P1 2_556 -174.74(10) ?
O4 Mn1 O1 P1 2_556 92.47(10) ?
O1 Mn1 O3 P2 . -18.05(9) ?
O4 Mn1 O3 P2 . 70.21(9) ?
O1 Mn1 O3 P2 2_556 161.95(9) ?
O4 Mn1 O3 P2 2_556 -109.79(9) ?
O1 Mn1 O4 C17 . 145.79(13) ?
O3 Mn1 O4 C17 . 59.03(13) ?
O1 Mn1 O4 C17 2_556 -34.21(13) ?
O3 Mn1 O4 C17 2_556 -120.97(13) ?
O2 P1 O1 Mn1 . 2.80(12) ?
N1 P1 O1 Mn1 . -110.00(10) yes
N2 P1 O1 Mn1 . 125.52(10) yes
O1 P1 O2 P2 . -5.78(12) yes
N1 P1 O2 P2 . 117.20(10) ?
N2 P1 O2 P2 . -130.69(10) ?
O1 P1 N1 C1 . -67.63(15) ?
O2 P1 N1 C1 . 172.72(13) ?
N2 P1 N1 C1 . 59.52(15) ?
O1 P1 N2 C5 . -41.55(17) ?
O2 P1 N2 C5 . 82.69(15) ?
N1 P1 N2 C5 . -170.67(14) ?
O3 P2 O2 P1 . -3.77(12) yes
N3 P2 O2 P1 . -127.47(10) ?
N4 P2 O2 P1 . 119.27(10) ?
O2 P2 O3 Mn1 . 18.90(11) ?
N3 P2 O3 Mn1 . 140.86(9) yes
N4 P2 O3 Mn1 . -93.81(10) yes
O2 P2 N3 C9 . 86.70(13) ?
O3 P2 N3 C9 . -37.02(14) ?
N4 P2 N3 C9 . -166.47(12) ?
O2 P2 N4 C13 . 175.77(12) ?
O3 P2 N4 C13 . -64.43(14) ?
N3 P2 N4 C13 . 62.47(13) ?
Mn1 O4 C17 N5 . 173.10(12) yes
P1 N1 C1 C2 . -83.14(16) ?
P1 N1 C1 C3 . 157.55(13) ?
P1 N1 C1 C4 . 38.1(2) ?
P1 N2 C5 C6 . -179.01(13) ?
P1 N2 C5 C7 . -60.18(19) ?
P1 N2 C5 C8 . 62.30(19) ?
P2 N3 C9 C10 . -167.37(11) ?
P2 N3 C9 C11 . 74.13(17) ?
P2 N3 C9 C12 . -48.96(17) ?
P2 N4 C13 C14 . -94.88(17) ?
P2 N4 C13 C15 . 146.74(13) ?
P2 N4 C13 C16 . 26.81(19) ?
C18 N5 C17 O4 . -1.7(3) ?
C19 N5 C17 O4 . -179.29(17) ?
